data_7215048
loop_
_publ_author_name
'Fern\'andez-Palacio, Francisco'
'Restrepo, Jimmy'
'G\'alvez, Santos'
'G\'omez-Sal, Pilar'
'Mosquera, Marta E. G.'

_publ_section_title
;
 Functionalized aminocarboxylate moieties as linkers for coordination
 polymers: influence of the substituents in the dimensionality of the
 final structure
;
_journal_issue 16
_journal_name_full CrystEngComm
_journal_page_first 3376
_journal_paper_doi 10.1039/c3ce42615g
_journal_volume 16
_journal_year 2014
_chemical_compound_source 'synthesis as described'
_chemical_formula_moiety 'C24 H22 N4 O6 Zn1'
_chemical_formula_sum 'C24 H22 N4 O6 Zn'
_chemical_formula_weight 527.83
_chemical_name_systematic
;
 ?
;
_space_group_crystal_system orthorhombic
_space_group_IT_number 60
_space_group_name_Hall '-P 2n 2ab'
_space_group_name_H-M_alt 'P b c n'
_symmetry_space_group_name_Hall '-P 2n 2ab'
_symmetry_space_group_name_H-M 'P b c n'
_atom_sites_solution_hydrogens geom
_atom_sites_solution_primary direct
_atom_sites_solution_secondary difmap
_audit_conform_dict_location ftp://ftp.iucr.org/pub/cif_core.dic
_audit_conform_dict_name cif_core.dic
_audit_conform_dict_version 2.4
_audit_creation_date 2012-06-11T12:46:45-00:00
_audit_creation_method 'WinGX routine CIF_UPDATE'
_cell_angle_alpha 90
_cell_angle_beta 90
_cell_angle_gamma 90
_cell_formula_units_Z 4
_cell_length_a 7.933(2)
_cell_length_b 13.2295(17)
_cell_length_c 22.388(5)
_cell_measurement_reflns_used 235
_cell_measurement_temperature 200(2)
_cell_measurement_theta_max 15.36
_cell_measurement_theta_min 3.56
_cell_measurement_wavelength 0.71073
_cell_volume 2349.6(8)
_computing_cell_refinement 'Dirax/lsq (Duisenberg & Schreurs, 1989-2000)'
_computing_data_collection 'Collect (Bruker AXS BV, 1997-2004)'
_computing_data_reduction 'EvalCCD (Duisenberg & Schreurs 1990-2000)'
_computing_molecular_graphics 'Ortep-3 for Windows (Farrugia, 1997)'
_computing_publication_material 'WinGX publication routines (Farrugia, 1999)'
_computing_structure_refinement 'SHELXL-97 (Sheldrick, 2008)'
_diffrn_ambient_temperature 200(2)
_diffrn_detector 'CCD plate'
_diffrn_detector_area_resol_mean 9
_diffrn_measured_fraction_theta_full 0.953
_diffrn_measured_fraction_theta_max 0.953
_diffrn_measurement_device '95mm CCD camera on \k-goniostat'
_diffrn_measurement_device_type KappaCCD
_diffrn_measurement_method 'CCD rotation images, thick slices'
_diffrn_orient_matrix_type X=UH
_diffrn_orient_matrix_UB_11 0.01
_diffrn_orient_matrix_UB_12 0
_diffrn_orient_matrix_UB_13 0
_diffrn_orient_matrix_UB_21 0
_diffrn_orient_matrix_UB_22 0.01
_diffrn_orient_matrix_UB_23 0
_diffrn_orient_matrix_UB_31 0
_diffrn_orient_matrix_UB_32 0
_diffrn_orient_matrix_UB_33 0.01
_diffrn_radiation_monochromator graphite
_diffrn_radiation_probe x-ray
_diffrn_radiation_type MoK\a
_diffrn_radiation_wavelength 0.71073
_diffrn_reflns_av_R_equivalents 0.1349
_diffrn_reflns_av_unetI/netI 0.0895
_diffrn_reflns_limit_h_max 9
_diffrn_reflns_limit_h_min -10
_diffrn_reflns_limit_k_max 17
_diffrn_reflns_limit_k_min -17
_diffrn_reflns_limit_l_max 29
_diffrn_reflns_limit_l_min -26
_diffrn_reflns_number 12846
_diffrn_reflns_theta_full 27.5
_diffrn_reflns_theta_max 27.5
_diffrn_reflns_theta_min 3.08
_diffrn_source 'Enraf Nonius FR590'
_exptl_absorpt_coefficient_mu 1.094
_exptl_absorpt_correction_type none
_exptl_crystal_colour yellow
_exptl_crystal_density_diffrn 1.492
_exptl_crystal_density_method 'not measured'
_exptl_crystal_description prism
_exptl_crystal_F_000 1088
_exptl_crystal_size_max 0.35
_exptl_crystal_size_mid 0.2
_exptl_crystal_size_min 0.15
_refine_diff_density_max 0.692
_refine_diff_density_min -0.583
_refine_diff_density_rms 0.108
_refine_ls_extinction_method none
_refine_ls_goodness_of_fit_ref 1.079
_refine_ls_hydrogen_treatment mixed
_refine_ls_matrix_type full
_refine_ls_number_parameters 171
_refine_ls_number_reflns 2579
_refine_ls_number_restraints 0
_refine_ls_restrained_S_all 1.079
_refine_ls_R_factor_all 0.1176
_refine_ls_R_factor_gt 0.0514
_refine_ls_shift/su_max 0.027
_refine_ls_shift/su_mean 0.003
_refine_ls_structure_factor_coef Fsqd
_refine_ls_weighting_details 'calc w=1/[\s^2^(Fo^2^)+(0.0452P)^2^+4.4642P] where P=(Fo^2^+2Fc^2^)/3'
_refine_ls_weighting_scheme calc
_refine_ls_wR_factor_gt 0.108
_refine_ls_wR_factor_ref 0.1417
_reflns_number_gt 1562
_reflns_number_total 2579
_reflns_threshold_expression >2\s(I)
_cod_data_source_file c3ce42615g2.cif
_cod_data_source_block 3
_cod_original_cell_volume 2349.5(9)
_cod_database_code 7215048

loop_
_space_group_symop_operation_xyz
'x, y, z'
'-x+1/2, -y+1/2, z+1/2'
'x+1/2, -y+1/2, -z'
'-x, y, -z+1/2'
'-x, -y, -z'
'x-1/2, y-1/2, -z-1/2'
'-x-1/2, y-1/2, z'
'x, -y, z-1/2'

loop_
_atom_site_label
_atom_site_type_symbol
_atom_site_fract_x
_atom_site_fract_y
_atom_site_fract_z
_atom_site_U_iso_or_equiv
_atom_site_adp_type
_atom_site_occupancy
_atom_site_symmetry_multiplicity
_atom_site_calc_flag
_atom_site_refinement_flags
Zn1 Zn 0 0.43312(4) 0.25 0.0219(2) Uani 1 2 d S
O1 O 0.1327(4) 0.33462(19) 0.29654(12) 0.0260(7) Uani 1 1 d .
O3 O 0.3307(4) 0.0604(2) 0.44049(13) 0.0246(7) Uani 1 1 d .
O2 O 0.2383(4) 0.47503(19) 0.33563(12) 0.0274(7) Uani 1 1 d .
N2 N 0.1454(5) 0.5198(2) 0.19571(15) 0.0259(8) Uani 1 1 d .
C1 C 0.2278(5) 0.3806(3) 0.33390(17) 0.0209(9) Uani 1 1 d .
C3 C 0.2904(5) 0.2148(3) 0.38404(17) 0.0194(8) Uani 1 1 d .
H3 H 0.2205 0.182 0.3569 0.023 Uiso 1 1 calc R
C2 C 0.3226(5) 0.3182(3) 0.37773(17) 0.0201(8) Uani 1 1 d .
C4 C 0.3626(5) 0.1610(3) 0.43077(17) 0.0188(8) Uani 1 1 d .
N1 N 0.5280(5) 0.1544(3) 0.52038(17) 0.0283(9) Uani 1 1 d .
C7 C 0.4330(5) 0.3644(3) 0.41759(18) 0.0228(9) Uani 1 1 d .
H7 H 0.4585 0.4325 0.413 0.027 Uiso 1 1 calc R
C5 C 0.4692(5) 0.2084(3) 0.47205(17) 0.0218(9) Uani 1 1 d .
C9 C 0.2557(5) 0.5566(3) 0.0993(2) 0.0335(11) Uani 1 1 d .
H9 H 0.2704 0.5374 0.0597 0.04 Uiso 1 1 calc R
C10 C 0.3201(6) 0.6465(4) 0.1199(2) 0.0444(13) Uani 1 1 d .
H10 H 0.3773 0.69 0.0943 0.053 Uiso 1 1 calc R
C6 C 0.5051(5) 0.3107(3) 0.46379(17) 0.0238(9) Uani 1 1 d .
H6 H 0.5787 0.3432 0.4898 0.029 Uiso 1 1 calc R
C8 C 0.1688(5) 0.4955(3) 0.13860(19) 0.0273(10) Uani 1 1 d .
H8 H 0.1247 0.4349 0.1246 0.033 Uiso 1 1 calc R
C11 C 0.2984(7) 0.6704(4) 0.1784(2) 0.0547(15) Uani 1 1 d .
H11 H 0.3428 0.7302 0.1935 0.066 Uiso 1 1 calc R
C12 C 0.2111(6) 0.6064(3) 0.2150(2) 0.0420(13) Uani 1 1 d .
H12 H 0.1972 0.624 0.2549 0.05 Uiso 1 1 calc R
H3O H 0.301(5) 0.035(3) 0.4092(17) 0.013(11) Uiso 1 1 d .
H1N H 0.608(7) 0.180(4) 0.537(2) 0.048(17) Uiso 1 1 d .
H2N H 0.520(6) 0.082(4) 0.516(2) 0.052(15) Uiso 1 1 d .

loop_
_atom_site_aniso_label
_atom_site_aniso_U_11
_atom_site_aniso_U_22
_atom_site_aniso_U_33
_atom_site_aniso_U_23
_atom_site_aniso_U_13
_atom_site_aniso_U_12
Zn1 0.0295(4) 0.0171(3) 0.0191(3) 0 -0.0036(3) 0
O1 0.0351(17) 0.0201(13) 0.0228(14) -0.0031(12) -0.0087(14) -0.0010(13)
O3 0.0331(18) 0.0167(13) 0.0241(15) -0.0002(12) -0.0030(14) -0.0023(13)
O2 0.0357(17) 0.0199(13) 0.0267(15) 0.0027(12) -0.0052(14) 0.0021(13)
N2 0.033(2) 0.0218(17) 0.0224(18) -0.0022(14) -0.0031(16) -0.0034(16)
C1 0.021(2) 0.0208(18) 0.0212(19) -0.0006(17) 0.0026(18) 0.0055(17)
C3 0.018(2) 0.0203(18) 0.0197(19) -0.0025(16) 0.0032(17) -0.0003(16)
C2 0.016(2) 0.0224(18) 0.022(2) 0.0007(17) 0.0041(17) 0.0021(16)
C4 0.018(2) 0.0171(18) 0.021(2) 0.0012(16) 0.0054(17) -0.0003(16)
N1 0.037(3) 0.0232(18) 0.0249(18) 0.0012(15) -0.0111(18) -0.0022(18)
C7 0.021(2) 0.0191(18) 0.028(2) 0.0006(17) -0.0016(19) -0.0023(17)
C5 0.021(2) 0.0219(19) 0.022(2) 0.0007(16) 0.0002(17) 0.0048(17)
C9 0.027(2) 0.045(3) 0.028(2) 0.004(2) 0.001(2) 0.011(2)
C10 0.034(3) 0.052(3) 0.047(3) 0.019(3) 0.001(2) -0.013(2)
C6 0.021(2) 0.0240(19) 0.026(2) -0.0037(16) -0.006(2) 0.0001(19)
C8 0.028(2) 0.0226(19) 0.031(2) -0.0003(18) -0.004(2) 0.0051(19)
C11 0.071(4) 0.046(3) 0.048(3) 0.001(3) -0.003(3) -0.031(3)
C12 0.058(3) 0.035(2) 0.034(3) -0.005(2) -0.002(2) -0.018(3)

loop_
_atom_type_symbol
_atom_type_description
_atom_type_scat_dispersion_real
_atom_type_scat_dispersion_imag
_atom_type_scat_source
C C 0.0033 0.0016 'International Tables Vol C Tables 4.2.6.8 and 6.1.1.4'
H H 0 0 'International Tables Vol C Tables 4.2.6.8 and 6.1.1.4'
N N 0.0061 0.0033 'International Tables Vol C Tables 4.2.6.8 and 6.1.1.4'
O O 0.0106 0.006 'International Tables Vol C Tables 4.2.6.8 and 6.1.1.4'
Zn Zn 0.2839 1.4301 'International Tables Vol C Tables 4.2.6.8 and 6.1.1.4'

loop_
_exptl_crystal_face_index_h
_exptl_crystal_face_index_k
_exptl_crystal_face_index_l
_exptl_crystal_face_perp_dist
-1 4 1 0.172
-4 -1 5 0.128
1 -16 0 0.186
3 1 -4 0.219
-2 -1 3 0.127
3 1 -4 0.236
4 -5 5 0.131
-5 3 -6 0.114
1 1 2 0.225
-2 -1 -4 0.182

loop_
_geom_angle_atom_site_label_1
_geom_angle_atom_site_label_2
_geom_angle_atom_site_label_3
_geom_angle
_geom_angle_site_symmetry_1
_geom_angle_site_symmetry_3
O1 Zn1 O1 97.31(15) 4 .
O1 Zn1 N2 112.72(13) 4 4
O1 Zn1 N2 111.09(12) . 4
O1 Zn1 N2 111.09(12) 4 .
O1 Zn1 N2 112.72(13) . .
N2 Zn1 N2 111.24(19) 4 .
C1 O1 Zn1 110.2(2) . .
C12 N2 C8 117.7(4) . .
C12 N2 Zn1 120.9(3) . .
C8 N2 Zn1 121.2(3) . .
O2 C1 O1 122.2(4) . .
O2 C1 C2 120.0(4) . .
O1 C1 C2 117.7(3) . .
C4 C3 C2 120.1(4) . .
C7 C2 C3 118.7(4) . .
C7 C2 C1 119.8(3) . .
C3 C2 C1 121.2(4) . .
O3 C4 C3 122.7(3) . .
O3 C4 C5 116.1(3) . .
C3 C4 C5 121.1(3) . .
C6 C7 C2 121.1(4) . .
N1 C5 C6 122.5(4) . .
N1 C5 C4 119.4(4) . .
C6 C5 C4 118.0(4) . .
C10 C9 C8 118.6(4) . .
C11 C10 C9 118.6(4) . .
C7 C6 C5 120.9(4) . .
N2 C8 C9 122.8(4) . .
C10 C11 C12 119.9(5) . .
N2 C12 C11 122.5(4) . .

loop_
_geom_bond_atom_site_label_1
_geom_bond_atom_site_label_2
_geom_bond_distance
_geom_bond_site_symmetry_2
Zn1 O1 1.973(3) 4
Zn1 O1 1.973(3) .
Zn1 N2 2.030(3) 4
Zn1 N2 2.030(3) .
O1 C1 1.280(5) .
O3 C4 1.373(4) .
O2 C1 1.252(4) .
N2 C12 1.331(5) .
N2 C8 1.331(5) .
C1 C2 1.487(5) .
C3 C4 1.389(5) .
C3 C2 1.398(5) .
C2 C7 1.392(5) .
C4 C5 1.400(5) .
N1 C5 1.378(5) .
C7 C6 1.379(5) .
C5 C6 1.396(5) .
C9 C10 1.373(7) .
C9 C8 1.380(6) .
C10 C11 1.359(7) .
C11 C12 1.367(7) .
